data_4068832
loop_
_publ_author_name
'Bare\<s, Josef'
'Richard, Philippe'
'Meunier, Philippe'
'Pirio, Nadine'
'Pad\<elkov\'a, Zde\<nka'
'\<Cerno\<sek, Zden\<ek'
'C\'isa\<rov\'a, Ivana'
'R\%u\<zi\<cka, Ale\<s'

_publ_section_title
;
 Reactions of C,N-chelated Tin(II) and Lead(II) Compounds with Zirconocene
 Dichloride Derivatives
;
_journal_issue 10
_journal_name_full Organometallics
_journal_page_first 3105
_journal_paper_doi 10.1021/om801120a
_journal_volume 28
_journal_year 2009
_chemical_compound_source 'synthesized by the authors'
_chemical_formula_moiety 'C46 H58 N4 Sn2 Zr, C4 H10 O'
_chemical_formula_sum 'C50 H68 N4 O Sn2 Zr'
_chemical_formula_weight 1069.68
_chemical_name_systematic
; 
 ? 
;
_space_group_IT_number 2
_symmetry_cell_setting triclinic
_symmetry_space_group_name_Hall '-P 1'
_symmetry_space_group_name_H-M 'P -1'
_atom_sites_solution_hydrogens geom
_atom_sites_solution_primary direct
_atom_sites_solution_secondary difmap
_audit_creation_method SHELXL-97
_cell_angle_alpha 86.818(5)
_cell_angle_beta 87.759(6)
_cell_angle_gamma 73.511(5)
_cell_formula_units_Z 2
_cell_length_a 10.5104(6)
_cell_length_b 11.8483(7)
_cell_length_c 20.4351(17)
_cell_measurement_reflns_used 10297
_cell_measurement_temperature 150(2)
_cell_measurement_theta_max 26.5
_cell_measurement_theta_min 2.5
_cell_volume 2435.6(3)
_computing_cell_refinement
;
CrysAlis CCD, Oxford Diffraction Ltd.,
Version 1.171.29.2a (release 23-01-2006 CrysAlis171 .NET)
(compiled Feb  1 2006,14:41:00)
;
_computing_data_collection
;
 CrysAlis CCD, Oxford Diffraction Ltd.,
Version 1.171.29.2a (release 23-01-2006 CrysAlis171 .NET)
(compiled Feb  1 2006,14:41:00)
;
_computing_data_reduction
;
CrysAlis CCD, Oxford Diffraction Ltd.,
Version 1.171.29.2a (release 23-01-2006 CrysAlis171 .NET)
(compiled Feb  1 2006,14:41:00)
;
_computing_structure_refinement 'SHELXL-97 (Sheldrick, 1997)'
_computing_structure_solution 'SIR92 (Altomare et al., 1994)'
_diffrn_ambient_temperature 150(2)
_diffrn_detector_area_resol_mean 8.343
_diffrn_measured_fraction_theta_full 0.994
_diffrn_measured_fraction_theta_max 0.994
_diffrn_measurement_device_type 'KM4 CCD'
_diffrn_measurement_method '\f and \w scans to fill the Ewald sphere'
_diffrn_radiation_monochromator graphite
_diffrn_radiation_source 'fine-focus sealed tube'
_diffrn_radiation_type MoK\a
_diffrn_radiation_wavelength 0.71069
_diffrn_reflns_av_R_equivalents 0.0422
_diffrn_reflns_av_sigmaI/netI 0.0940
_diffrn_reflns_limit_h_max 12
_diffrn_reflns_limit_h_min -12
_diffrn_reflns_limit_k_max 14
_diffrn_reflns_limit_k_min -14
_diffrn_reflns_limit_l_max 25
_diffrn_reflns_limit_l_min -24
_diffrn_reflns_number 27986
_diffrn_reflns_theta_full 26.00
_diffrn_reflns_theta_max 26.00
_diffrn_reflns_theta_min 2.55
_diffrn_standards_number 0
_exptl_absorpt_coefficient_mu 1.266
_exptl_absorpt_correction_T_max 0.949
_exptl_absorpt_correction_T_min 0.807
_exptl_absorpt_correction_type analytical
_exptl_absorpt_process_details
;
CrysAlis RED, Oxford Diffraction Ltd.,
Version 1.171.29.8 (release 17-03-2006 CrysAlis171 .NET)
(compiled Mar 17 2006,10:57:34)
Analytical numeric absorption correction using a multifaceted crystal
                model based on expressions derived by R.C. Clark & J.S. Reid.
(Clark, R. C. & Reid, J. S. (1995). Acta Cryst. A51, 887-897)
;
_exptl_crystal_colour red
_exptl_crystal_density_diffrn 1.459
_exptl_crystal_density_method 'not measured'
_exptl_crystal_description prism
_exptl_crystal_F_000 1088
_exptl_crystal_size_max 0.123
_exptl_crystal_size_mid 0.026
_exptl_crystal_size_min 0.017
_refine_diff_density_max 0.990
_refine_diff_density_min -0.428
_refine_diff_density_rms 0.077
_refine_ls_extinction_method none
_refine_ls_goodness_of_fit_ref 0.802
_refine_ls_hydrogen_treatment constr
_refine_ls_matrix_type full
_refine_ls_number_parameters 533
_refine_ls_number_reflns 9526
_refine_ls_number_restraints 0
_refine_ls_restrained_S_all 0.802
_refine_ls_R_factor_all 0.0574
_refine_ls_R_factor_gt 0.0265
_refine_ls_shift/su_max 0.003
_refine_ls_shift/su_mean 0.000
_refine_ls_structure_factor_coef Fsqd
_refine_ls_weighting_details 'calc w=1/[\s^2^(Fo^2^)+(0.0146P)^2^+0.0000P] where P=(Fo^2^+2Fc^2^)/3'
_refine_ls_weighting_scheme calc
_refine_ls_wR_factor_gt 0.0414
_refine_ls_wR_factor_ref 0.0434
_reflns_number_gt 5952
_reflns_number_total 9526
_reflns_threshold_expression I>2\s(I)
_cod_data_source_file om801120a_si_001.cif
_cod_data_source_block cp2zrii_Cpd._4
_cod_database_code 4068832

loop_
_symmetry_equiv_pos_as_xyz
'x, y, z'
'-x, -y, -z'

loop_
_atom_site_label
_atom_site_type_symbol
_atom_site_fract_x
_atom_site_fract_y
_atom_site_fract_z
_atom_site_U_iso_or_equiv
_atom_site_adp_type
_atom_site_occupancy
_atom_site_symmetry_multiplicity
_atom_site_calc_flag
_atom_site_refinement_flags
Zr1 Zr -0.08395(3) 0.31415(2) 0.320077(14) 0.01942(8) Uani 1 1 d .
Sn1 Sn 0.18889(2) 0.209564(17) 0.350708(10) 0.01992(6) Uani 1 1 d .
Sn2 Sn 0.04380(2) 0.305842(17) 0.195594(10) 0.02035(6) Uani 1 1 d .
N11 N 0.2580(2) 0.1821(2) 0.47403(11) 0.0244(6) Uani 1 1 d .
N21 N 0.2143(2) -0.20913(19) 0.37151(12) 0.0251(6) Uani 1 1 d .
N31 N -0.0884(2) 0.3470(2) 0.08541(11) 0.0235(6) Uani 1 1 d .
N41 N 0.4864(2) 0.2249(2) 0.09575(13) 0.0332(7) Uani 1 1 d .
C1 C -0.1556(3) 0.5323(2) 0.29358(16) 0.0281(8) Uani 1 1 d .
H1 H -0.1773 0.5598 0.2508 0.034 Uiso 1 1 calc R
C2 C -0.0291(3) 0.5075(2) 0.32109(16) 0.0282(8) Uani 1 1 d .
H2 H 0.0479 0.5139 0.2991 0.034 Uiso 1 1 calc R
C3 C -0.0390(3) 0.4715(2) 0.38715(16) 0.0354(9) Uani 1 1 d .
H3 H 0.0292 0.4521 0.4170 0.042 Uiso 1 1 calc R
C4 C -0.1711(4) 0.4702(3) 0.39985(17) 0.0397(9) Uani 1 1 d .
H4 H -0.2053 0.4480 0.4396 0.048 Uiso 1 1 calc R
C5 C -0.2420(3) 0.5081(2) 0.34226(17) 0.0343(9) Uani 1 1 d .
H5 H -0.3317 0.5158 0.3373 0.041 Uiso 1 1 calc R
C6 C -0.1239(3) 0.1262(3) 0.36751(16) 0.0285(8) Uani 1 1 d .
H6 H -0.0698 0.0844 0.4008 0.034 Uiso 1 1 calc R
C7 C -0.2437(3) 0.2157(3) 0.37585(16) 0.0287(8) Uani 1 1 d .
H7 H -0.2826 0.2435 0.4157 0.034 Uiso 1 1 calc R
C8 C -0.2939(3) 0.2557(3) 0.31342(16) 0.0313(8) Uani 1 1 d .
H8 H -0.3715 0.3152 0.3049 0.038 Uiso 1 1 calc R
C9 C -0.2082(3) 0.1913(3) 0.26646(15) 0.0311(8) Uani 1 1 d .
H9 H -0.2195 0.1992 0.2214 0.037 Uiso 1 1 calc R
C10 C -0.1006(3) 0.1114(2) 0.29958(15) 0.0255(8) Uani 1 1 d .
H10 H -0.0279 0.0589 0.2801 0.031 Uiso 1 1 calc R
C11 C 0.3107(3) 0.3292(2) 0.36512(14) 0.0185(7) Uani 1 1 d .
C12 C 0.3754(3) 0.3202(2) 0.42492(14) 0.0227(7) Uani 1 1 d .
C13 C 0.4353(3) 0.4065(3) 0.44030(15) 0.0286(8) Uani 1 1 d .
H13 H 0.4766 0.4005 0.4803 0.034 Uiso 1 1 calc R
C14 C 0.4338(3) 0.5003(3) 0.39703(16) 0.0289(8) Uani 1 1 d .
H14 H 0.4719 0.5582 0.4083 0.035 Uiso 1 1 calc R
C15 C 0.3756(3) 0.5081(2) 0.33679(15) 0.0255(8) Uani 1 1 d .
H15 H 0.3770 0.5698 0.3069 0.031 Uiso 1 1 calc R
C16 C 0.3153(3) 0.4234(2) 0.32123(15) 0.0234(7) Uani 1 1 d .
H16 H 0.2768 0.4292 0.2805 0.028 Uiso 1 1 calc R
C17 C 0.3847(3) 0.2140(3) 0.47082(14) 0.0289(8) Uani 1 1 d .
H17A H 0.4556 0.1479 0.4557 0.035 Uiso 1 1 calc R
H17B H 0.4060 0.2310 0.5143 0.035 Uiso 1 1 calc R
C18 C 0.2755(3) 0.0611(3) 0.50145(15) 0.0422(9) Uani 1 1 d .
H18A H 0.3058 0.0550 0.5455 0.063 Uiso 1 1 calc R
H18B H 0.3397 0.0068 0.4752 0.063 Uiso 1 1 calc R
H18C H 0.1922 0.0426 0.5015 0.063 Uiso 1 1 calc R
C19 C 0.1580(3) 0.2649(3) 0.51349(15) 0.0345(9) Uani 1 1 d .
H19A H 0.0726 0.2528 0.5081 0.052 Uiso 1 1 calc R
H19B H 0.1551 0.3442 0.4994 0.052 Uiso 1 1 calc R
H19C H 0.1809 0.2519 0.5589 0.052 Uiso 1 1 calc R
C21 C 0.3556(3) 0.0497(2) 0.33631(13) 0.0197(7) Uani 1 1 d .
C22 C 0.3476(3) -0.0671(2) 0.34074(13) 0.0203(7) Uani 1 1 d .
C23 C 0.4635(3) -0.1612(3) 0.33710(14) 0.0267(8) Uani 1 1 d .
H23 H 0.4572 -0.2380 0.3411 0.032 Uiso 1 1 calc R
C24 C 0.5871(3) -0.1422(3) 0.32774(14) 0.0287(8) Uani 1 1 d .
H24 H 0.6630 -0.2057 0.3256 0.034 Uiso 1 1 calc R
C25 C 0.5968(3) -0.0279(3) 0.32153(14) 0.0277(8) Uani 1 1 d .
H25 H 0.6792 -0.0141 0.3145 0.033 Uiso 1 1 calc R
C26 C 0.4824(3) 0.0662(3) 0.32588(14) 0.0251(8) Uani 1 1 d .
H26 H 0.4900 0.1426 0.3217 0.030 Uiso 1 1 calc R
C27 C 0.2130(3) -0.0922(2) 0.34516(15) 0.0284(8) Uani 1 1 d .
H27A H 0.1536 -0.0343 0.3724 0.034 Uiso 1 1 calc R
H27B H 0.1766 -0.0814 0.3016 0.034 Uiso 1 1 calc R
C28 C 0.0952(3) -0.2394(3) 0.35314(16) 0.0445(10) Uani 1 1 d .
H28A H 0.0950 -0.3142 0.3736 0.067 Uiso 1 1 calc R
H28B H 0.0948 -0.2438 0.3064 0.067 Uiso 1 1 calc R
H28C H 0.0177 -0.1799 0.3673 0.067 Uiso 1 1 calc R
C29 C 0.2259(3) -0.2179(3) 0.44242(15) 0.0399(9) Uani 1 1 d .
H29A H 0.3050 -0.1991 0.4539 0.060 Uiso 1 1 calc R
H29B H 0.2303 -0.2967 0.4583 0.060 Uiso 1 1 calc R
H29C H 0.1500 -0.1636 0.4619 0.060 Uiso 1 1 calc R
C31 C 0.1100(3) 0.1484(2) 0.13853(15) 0.0209(7) Uani 1 1 d .
C32 C 0.0797(3) 0.1559(2) 0.07229(15) 0.0215(7) Uani 1 1 d .
C33 C 0.1172(3) 0.0558(3) 0.03504(15) 0.0303(8) Uani 1 1 d .
H33 H 0.0960 0.0621 -0.0090 0.036 Uiso 1 1 calc R
C34 C 0.1855(3) -0.0525(3) 0.06299(16) 0.0331(8) Uani 1 1 d .
H34 H 0.2101 -0.1187 0.0379 0.040 Uiso 1 1 calc R
C35 C 0.2171(3) -0.0616(3) 0.12859(17) 0.0316(8) Uani 1 1 d .
H35 H 0.2628 -0.1341 0.1478 0.038 Uiso 1 1 calc R
C36 C 0.1798(3) 0.0384(3) 0.16569(15) 0.0253(8) Uani 1 1 d .
H36 H 0.2020 0.0318 0.2096 0.030 Uiso 1 1 calc R
C37 C 0.0110(3) 0.2750(3) 0.04057(14) 0.0275(8) Uani 1 1 d .
H37A H 0.0765 0.3161 0.0279 0.033 Uiso 1 1 calc R
H37B H -0.0321 0.2642 0.0012 0.033 Uiso 1 1 calc R
C38 C -0.2056(3) 0.3007(3) 0.09263(15) 0.0335(9) Uani 1 1 d .
H38A H -0.2477 0.3080 0.0511 0.050 Uiso 1 1 calc R
H38B H -0.2673 0.3448 0.1242 0.050 Uiso 1 1 calc R
H38C H -0.1777 0.2192 0.1073 0.050 Uiso 1 1 calc R
C39 C -0.1314(3) 0.4712(2) 0.06023(15) 0.0358(9) Uani 1 1 d .
H39A H -0.1744 0.4758 0.0192 0.054 Uiso 1 1 calc R
H39B H -0.0554 0.5007 0.0540 0.054 Uiso 1 1 calc R
H39C H -0.1923 0.5178 0.0912 0.054 Uiso 1 1 calc R
C41 C 0.1616(3) 0.4230(2) 0.15521(13) 0.0206(7) Uani 1 1 d .
C42 C 0.2959(3) 0.3885(2) 0.13579(14) 0.0217(7) Uani 1 1 d .
C43 C 0.3574(3) 0.4738(3) 0.11114(15) 0.0279(8) Uani 1 1 d .
H43 H 0.4461 0.4502 0.0974 0.033 Uiso 1 1 calc R
C44 C 0.2884(3) 0.5914(3) 0.10708(15) 0.0316(8) Uani 1 1 d .
H44 H 0.3299 0.6463 0.0894 0.038 Uiso 1 1 calc R
C45 C 0.1580(3) 0.6284(3) 0.12907(14) 0.0284(8) Uani 1 1 d .
H45 H 0.1125 0.7082 0.1285 0.034 Uiso 1 1 calc R
C46 C 0.0956(3) 0.5440(2) 0.15222(13) 0.0243(7) Uani 1 1 d .
H46 H 0.0072 0.5689 0.1662 0.029 Uiso 1 1 calc R
C47 C 0.3808(3) 0.2630(2) 0.14530(16) 0.0328(8) Uani 1 1 d .
H47A H 0.4208 0.2536 0.1880 0.039 Uiso 1 1 calc R
H47B H 0.3240 0.2112 0.1455 0.039 Uiso 1 1 calc R
C48 C 0.5741(3) 0.1107(3) 0.11557(18) 0.0491(10) Uani 1 1 d .
H48A H 0.5244 0.0540 0.1202 0.074 Uiso 1 1 calc R
H48B H 0.6127 0.1160 0.1567 0.074 Uiso 1 1 calc R
H48C H 0.6433 0.0865 0.0829 0.074 Uiso 1 1 calc R
C49 C 0.4292(4) 0.2178(3) 0.03208(18) 0.0689(13) Uani 1 1 d .
H49A H 0.3811 0.1599 0.0356 0.103 Uiso 1 1 calc R
H49B H 0.4991 0.1959 -0.0004 0.103 Uiso 1 1 calc R
H49C H 0.3700 0.2932 0.0195 0.103 Uiso 1 1 calc R
C51 C 0.5413(4) 0.6625(3) 0.19418(19) 0.0669(12) Uani 1 1 d .
H51A H 0.5616 0.5971 0.1660 0.100 Uiso 1 1 calc R
H51B H 0.4470 0.6911 0.2009 0.100 Uiso 1 1 calc R
H51C H 0.5828 0.6374 0.2356 0.100 Uiso 1 1 calc R
C52 C 0.5928(4) 0.7597(3) 0.16267(17) 0.0542(11) Uani 1 1 d .
H52A H 0.5493 0.7875 0.1215 0.065 Uiso 1 1 calc R
H52B H 0.5748 0.8254 0.1912 0.065 Uiso 1 1 calc R
O53 O 0.7297(2) 0.71435(19) 0.15179(12) 0.0549(7) Uani 1 1 d .
C54 C 0.7931(3) 0.7976(3) 0.12409(17) 0.0483(10) Uani 1 1 d .
H54A H 0.7312 0.8548 0.0963 0.058 Uiso 1 1 calc R
H54B H 0.8678 0.7571 0.0967 0.058 Uiso 1 1 calc R
C55 C 0.8417(3) 0.8612(3) 0.17520(17) 0.0536(11) Uani 1 1 d .
H55A H 0.7672 0.9085 0.1993 0.080 Uiso 1 1 calc R
H55B H 0.8906 0.9109 0.1542 0.080 Uiso 1 1 calc R
H55C H 0.8983 0.8047 0.2047 0.080 Uiso 1 1 calc R

loop_
_atom_site_aniso_label
_atom_site_aniso_U_11
_atom_site_aniso_U_22
_atom_site_aniso_U_33
_atom_site_aniso_U_23
_atom_site_aniso_U_13
_atom_site_aniso_U_12
Zr1 0.01872(18) 0.01819(17) 0.02298(18) -0.00099(14) -0.00004(14) -0.00792(13)
Sn1 0.02079(13) 0.01769(12) 0.02376(14) -0.00002(10) -0.00274(10) -0.00931(10)
Sn2 0.02104(13) 0.01816(13) 0.02301(14) 0.00081(10) -0.00032(10) -0.00774(10)
N11 0.0301(16) 0.0224(15) 0.0234(16) 0.0003(13) -0.0018(12) -0.0119(12)
N21 0.0320(16) 0.0149(14) 0.0312(17) 0.0022(13) -0.0007(13) -0.0121(12)
N31 0.0236(15) 0.0239(15) 0.0236(16) -0.0014(13) -0.0025(12) -0.0074(12)
N41 0.0202(16) 0.0315(17) 0.046(2) -0.0033(15) 0.0014(14) -0.0042(13)
C1 0.025(2) 0.0204(18) 0.037(2) 0.0031(16) -0.0030(16) -0.0042(15)
C2 0.025(2) 0.0186(18) 0.043(2) -0.0069(17) 0.0038(16) -0.0085(14)
C3 0.052(3) 0.0214(19) 0.033(2) -0.0088(17) -0.0135(18) -0.0078(17)
C4 0.060(3) 0.026(2) 0.035(2) -0.0080(18) 0.020(2) -0.0163(19)
C5 0.027(2) 0.0211(19) 0.053(3) -0.0039(18) 0.0082(19) -0.0043(15)
C6 0.025(2) 0.029(2) 0.035(2) 0.0097(17) -0.0049(16) -0.0157(16)
C7 0.024(2) 0.033(2) 0.034(2) -0.0064(17) 0.0105(16) -0.0167(16)
C8 0.0230(19) 0.026(2) 0.049(2) 0.0005(18) -0.0055(17) -0.0133(15)
C9 0.046(2) 0.032(2) 0.024(2) 0.0005(17) -0.0012(18) -0.0246(18)
C10 0.0250(19) 0.0211(18) 0.035(2) -0.0070(16) 0.0052(16) -0.0129(15)
C11 0.0143(17) 0.0144(17) 0.0281(19) -0.0024(15) 0.0001(14) -0.0060(13)
C12 0.0247(19) 0.0210(18) 0.0214(19) -0.0010(15) -0.0025(14) -0.0048(14)
C13 0.026(2) 0.035(2) 0.029(2) -0.0113(17) -0.0011(15) -0.0135(16)
C14 0.026(2) 0.030(2) 0.038(2) -0.0135(18) 0.0077(16) -0.0187(16)
C15 0.0254(19) 0.0182(18) 0.034(2) -0.0038(16) 0.0085(16) -0.0092(14)
C16 0.0197(18) 0.0248(18) 0.0266(19) -0.0031(16) 0.0015(14) -0.0076(14)
C17 0.032(2) 0.031(2) 0.0250(19) -0.0015(16) -0.0084(15) -0.0101(16)
C18 0.064(3) 0.036(2) 0.029(2) 0.0057(18) -0.0064(18) -0.0184(19)
C19 0.034(2) 0.042(2) 0.029(2) -0.0033(18) 0.0012(16) -0.0116(17)
C21 0.0222(18) 0.0250(18) 0.0137(17) 0.0019(14) -0.0016(13) -0.0101(14)
C22 0.0230(18) 0.0225(18) 0.0171(18) 0.0001(15) 0.0007(14) -0.0097(15)
C23 0.034(2) 0.0191(18) 0.029(2) -0.0002(16) -0.0006(16) -0.0108(15)
C24 0.026(2) 0.027(2) 0.031(2) -0.0053(17) 0.0032(15) -0.0031(15)
C25 0.0238(19) 0.037(2) 0.027(2) -0.0083(17) 0.0047(15) -0.0148(16)
C26 0.032(2) 0.0204(18) 0.0246(19) 0.0006(15) 0.0024(15) -0.0106(15)
C27 0.0249(19) 0.0237(19) 0.039(2) -0.0012(16) 0.0012(15) -0.0116(15)
C28 0.048(2) 0.036(2) 0.058(3) -0.002(2) 0.0014(19) -0.0239(19)
C29 0.050(2) 0.036(2) 0.036(2) 0.0078(18) 0.0026(18) -0.0181(18)
C31 0.0179(17) 0.0199(18) 0.028(2) 0.0024(15) 0.0000(14) -0.0111(14)
C32 0.0207(18) 0.0185(18) 0.029(2) -0.0001(16) -0.0003(14) -0.0113(14)
C33 0.035(2) 0.033(2) 0.027(2) -0.0045(18) -0.0009(16) -0.0157(17)
C34 0.039(2) 0.023(2) 0.041(2) -0.0145(18) 0.0035(17) -0.0120(16)
C35 0.030(2) 0.0204(19) 0.045(2) 0.0028(18) -0.0048(17) -0.0092(15)
C36 0.0274(19) 0.028(2) 0.0239(19) 0.0008(17) -0.0019(15) -0.0144(16)
C37 0.032(2) 0.033(2) 0.0219(19) -0.0026(16) -0.0015(16) -0.0156(16)
C38 0.029(2) 0.033(2) 0.040(2) 0.0039(17) -0.0081(16) -0.0107(16)
C39 0.043(2) 0.025(2) 0.036(2) 0.0056(17) -0.0081(17) -0.0041(16)
C41 0.0254(19) 0.0178(17) 0.0195(18) 0.0013(14) -0.0046(14) -0.0074(14)
C42 0.0227(19) 0.0209(18) 0.0237(19) 0.0012(15) -0.0031(14) -0.0096(15)
C43 0.0200(19) 0.029(2) 0.037(2) 0.0014(17) -0.0025(15) -0.0115(16)
C44 0.032(2) 0.031(2) 0.038(2) 0.0086(17) -0.0071(17) -0.0214(17)
C45 0.033(2) 0.0203(19) 0.034(2) 0.0065(16) -0.0104(16) -0.0100(16)
C46 0.0257(19) 0.0264(19) 0.0215(19) -0.0013(16) -0.0027(14) -0.0079(15)
C47 0.0245(19) 0.028(2) 0.048(2) 0.0024(17) -0.0025(17) -0.0112(15)
C48 0.031(2) 0.030(2) 0.084(3) 0.000(2) 0.005(2) -0.0054(17)
C49 0.065(3) 0.071(3) 0.057(3) -0.018(2) -0.004(2) 0.006(2)
C51 0.056(3) 0.081(3) 0.072(3) 0.007(3) -0.020(2) -0.033(2)
C52 0.050(3) 0.071(3) 0.038(2) 0.009(2) -0.009(2) -0.012(2)
O53 0.0382(17) 0.0380(16) 0.080(2) 0.0096(14) 0.0053(14) -0.0003(13)
C54 0.045(3) 0.038(2) 0.052(3) 0.011(2) 0.002(2) 0.0020(19)
C55 0.054(3) 0.051(3) 0.054(3) -0.010(2) 0.014(2) -0.013(2)

loop_
_atom_type_symbol
_atom_type_description
_atom_type_scat_dispersion_real
_atom_type_scat_dispersion_imag
_atom_type_scat_source
C C 0.0033 0.0016 'International Tables Vol C Tables 4.2.6.8 and 6.1.1.4'
H H 0.0000 0.0000 'International Tables Vol C Tables 4.2.6.8 and 6.1.1.4'
N N 0.0061 0.0033 'International Tables Vol C Tables 4.2.6.8 and 6.1.1.4'
O O 0.0106 0.0060 'International Tables Vol C Tables 4.2.6.8 and 6.1.1.4'
Sn Sn -0.6537 1.4246 'International Tables Vol C Tables 4.2.6.8 and 6.1.1.4'
Zr Zr -2.9673 0.5597 'International Tables Vol C Tables 4.2.6.8 and 6.1.1.4'

loop_
_geom_angle_atom_site_label_1
_geom_angle_atom_site_label_2
_geom_angle_atom_site_label_3
_geom_angle
C5 Zr1 C4 32.80(10)
C5 Zr1 C8 82.28(10)
C4 Zr1 C8 96.21(11)
C5 Zr1 C7 89.15(10)
C4 Zr1 C7 85.17(10)
C8 Zr1 C7 32.56(9)
C5 Zr1 C1 32.43(9)
C4 Zr1 C1 54.01(10)
C8 Zr1 C1 103.56(10)
C7 Zr1 C1 119.99(10)
C5 Zr1 C10 136.09(10)
C4 Zr1 C10 138.58(10)
C8 Zr1 C10 53.84(10)
C7 Zr1 C10 53.94(9)
C1 Zr1 C10 149.31(10)
C5 Zr1 C6 120.96(10)
C4 Zr1 C6 108.24(10)
C8 Zr1 C6 53.91(10)
C7 Zr1 C6 32.56(9)
C1 Zr1 C6 152.53(10)
C10 Zr1 C6 32.59(9)
C5 Zr1 C2 53.81(10)
C4 Zr1 C2 53.79(10)
C8 Zr1 C2 134.70(10)
C7 Zr1 C2 138.52(10)
C1 Zr1 C2 32.56(9)
C10 Zr1 C2 167.52(10)
C6 Zr1 C2 156.69(10)
C5 Zr1 C9 108.30(11)
C4 Zr1 C9 128.11(11)
C8 Zr1 C9 32.11(9)
C7 Zr1 C9 53.64(10)
C1 Zr1 C9 117.02(10)
C10 Zr1 C9 32.67(9)
C6 Zr1 C9 53.87(10)
C2 Zr1 C9 147.44(10)
C5 Zr1 C3 53.95(10)
C4 Zr1 C3 32.55(9)
C8 Zr1 C3 128.75(11)
C7 Zr1 C3 113.08(11)
C1 Zr1 C3 53.78(10)
C10 Zr1 C3 155.39(10)
C6 Zr1 C3 124.56(11)
C2 Zr1 C3 32.24(9)
C9 Zr1 C3 160.44(11)
C5 Zr1 Sn2 113.83(8)
C4 Zr1 Sn2 134.57(7)
C8 Zr1 Sn2 110.19(8)
C7 Zr1 Sn2 135.50(7)
C1 Zr1 Sn2 83.50(7)
C10 Zr1 Sn2 86.02(7)
C6 Zr1 Sn2 117.18(7)
C2 Zr1 Sn2 82.13(7)
C9 Zr1 Sn2 82.42(7)
C3 Zr1 Sn2 111.20(8)
C5 Zr1 Sn1 132.78(8)
C4 Zr1 Sn1 105.98(9)
C8 Zr1 Sn1 139.23(7)
C7 Zr1 Sn1 115.11(7)
C1 Zr1 Sn1 117.18(7)
C10 Zr1 Sn1 88.30(7)
C6 Zr1 Sn1 86.40(7)
C2 Zr1 Sn1 85.35(7)
C9 Zr1 Sn1 118.77(8)
C3 Zr1 Sn1 78.94(8)
Sn2 Zr1 Sn1 77.510(11)
C11 Sn1 C21 96.63(10)
C11 Sn1 Zr1 117.38(7)
C21 Sn1 Zr1 142.17(7)
C31 Sn2 C41 104.73(10)
C31 Sn2 Zr1 124.53(7)
C41 Sn2 Zr1 126.98(7)
C19 N11 C18 109.4(2)
C19 N11 C17 110.6(2)
C18 N11 C17 111.8(2)
C29 N21 C27 111.2(2)
C29 N21 C28 110.2(2)
C27 N21 C28 110.9(2)
C37 N31 C39 110.6(2)
C37 N31 C38 110.0(2)
C39 N31 C38 109.2(2)
C48 N41 C47 110.0(2)
C48 N41 C49 109.7(3)
C47 N41 C49 110.2(3)
C5 C1 C2 107.4(3)
C5 C1 Zr1 72.38(16)
C2 C1 Zr1 73.90(16)
C5 C1 H1 126.3
C2 C1 H1 126.3
Zr1 C1 H1 119.4
C3 C2 C1 108.5(3)
C3 C2 Zr1 74.48(17)
C1 C2 Zr1 73.55(16)
C3 C2 H2 125.8
C1 C2 H2 125.8
Zr1 C2 H2 118.1
C2 C3 C4 107.4(3)
C2 C3 Zr1 73.28(17)
C4 C3 Zr1 71.85(17)
C2 C3 H3 126.3
C4 C3 H3 126.3
Zr1 C3 H3 120.4
C5 C4 C3 108.1(3)
C5 C4 Zr1 73.31(18)
C3 C4 Zr1 75.60(17)
C5 C4 H4 126.0
C3 C4 H4 126.0
Zr1 C4 H4 117.2
C1 C5 C4 108.6(3)
C1 C5 Zr1 75.19(17)
C4 C5 Zr1 73.89(18)
C1 C5 H5 125.7
C4 C5 H5 125.7
Zr1 C5 H5 117.2
C7 C6 C10 107.8(3)
C7 C6 Zr1 73.40(16)
C10 C6 Zr1 73.70(16)
C7 C6 H6 126.1
C10 C6 H6 126.1
Zr1 C6 H6 118.7
C8 C7 C6 108.0(3)
C8 C7 Zr1 73.56(16)
C6 C7 Zr1 74.04(16)
C8 C7 H7 126.0
C6 C7 H7 126.0
Zr1 C7 H7 118.3
C9 C8 C7 108.7(3)
C9 C8 Zr1 74.94(17)
C7 C8 Zr1 73.88(16)
C9 C8 H8 125.7
C7 C8 H8 125.7
Zr1 C8 H8 117.5
C8 C9 C10 107.9(3)
C8 C9 Zr1 72.96(17)
C10 C9 Zr1 73.17(16)
C8 C9 H9 126.0
C10 C9 H9 126.0
Zr1 C9 H9 119.7
C6 C10 C9 107.6(3)
C6 C10 Zr1 73.71(16)
C9 C10 Zr1 74.16(16)
C6 C10 H10 126.2
C9 C10 H10 126.2
Zr1 C10 H10 118.0
C16 C11 C12 117.4(3)
C16 C11 Sn1 123.6(2)
C12 C11 Sn1 118.5(2)
C13 C12 C11 120.1(3)
C13 C12 C17 120.5(3)
C11 C12 C17 119.3(3)
C14 C13 C12 120.9(3)
C14 C13 H13 119.5
C12 C13 H13 119.5
C13 C14 C15 119.8(3)
C13 C14 H14 120.1
C15 C14 H14 120.1
C14 C15 C16 119.7(3)
C14 C15 H15 120.1
C16 C15 H15 120.1
C15 C16 C11 121.9(3)
C15 C16 H16 119.1
C11 C16 H16 119.1
N11 C17 C12 110.9(2)
N11 C17 H17A 109.5
C12 C17 H17A 109.5
N11 C17 H17B 109.5
C12 C17 H17B 109.5
H17A C17 H17B 108.0
N11 C18 H18A 109.5
N11 C18 H18B 109.5
H18A C18 H18B 109.5
N11 C18 H18C 109.5
H18A C18 H18C 109.5
H18B C18 H18C 109.5
N11 C19 H19A 109.5
N11 C19 H19B 109.5
H19A C19 H19B 109.5
N11 C19 H19C 109.5
H19A C19 H19C 109.5
H19B C19 H19C 109.5
C22 C21 C26 117.2(3)
C22 C21 Sn1 125.9(2)
C26 C21 Sn1 116.7(2)
C23 C22 C21 120.0(3)
C23 C22 C27 119.4(3)
C21 C22 C27 120.4(3)
C24 C23 C22 121.4(3)
C24 C23 H23 119.3
C22 C23 H23 119.3
C23 C24 C25 119.5(3)
C23 C24 H24 120.3
C25 C24 H24 120.3
C24 C25 C26 119.5(3)
C24 C25 H25 120.3
C26 C25 H25 120.3
C25 C26 C21 122.3(3)
C25 C26 H26 118.8
C21 C26 H26 118.8
N21 C27 C22 115.3(2)
N21 C27 H27A 108.4
C22 C27 H27A 108.4
N21 C27 H27B 108.4
C22 C27 H27B 108.4
H27A C27 H27B 107.5
N21 C28 H28A 109.5
N21 C28 H28B 109.5
H28A C28 H28B 109.5
N21 C28 H28C 109.5
H28A C28 H28C 109.5
H28B C28 H28C 109.5
N21 C29 H29A 109.5
N21 C29 H29B 109.5
H29A C29 H29B 109.5
N21 C29 H29C 109.5
H29A C29 H29C 109.5
H29B C29 H29C 109.5
C32 C31 C36 117.8(3)
C32 C31 Sn2 119.3(2)
C36 C31 Sn2 122.9(2)
C31 C32 C33 120.6(3)
C31 C32 C37 119.0(3)
C33 C32 C37 120.4(3)
C34 C33 C32 120.8(3)
C34 C33 H33 119.6
C32 C33 H33 119.6
C33 C34 C35 119.6(3)
C33 C34 H34 120.2
C35 C34 H34 120.2
C34 C35 C36 119.6(3)
C34 C35 H35 120.2
C36 C35 H35 120.2
C35 C36 C31 121.7(3)
C35 C36 H36 119.1
C31 C36 H36 119.1
N31 C37 C32 111.4(2)
N31 C37 H37A 109.3
C32 C37 H37A 109.3
N31 C37 H37B 109.3
C32 C37 H37B 109.3
H37A C37 H37B 108.0
N31 C38 H38A 109.5
N31 C38 H38B 109.5
H38A C38 H38B 109.5
N31 C38 H38C 109.5
H38A C38 H38C 109.5
H38B C38 H38C 109.5
N31 C39 H39A 109.5
N31 C39 H39B 109.5
H39A C39 H39B 109.5
N31 C39 H39C 109.5
H39A C39 H39C 109.5
H39B C39 H39C 109.5
C42 C41 C46 117.5(3)
C42 C41 Sn2 126.4(2)
C46 C41 Sn2 116.0(2)
C41 C42 C43 119.8(3)
C41 C42 C47 121.9(2)
C43 C42 C47 118.1(3)
C44 C43 C42 121.0(3)
C44 C43 H43 119.5
C42 C43 H43 119.5
C43 C44 C45 120.3(3)
C43 C44 H44 119.8
C45 C44 H44 119.8
C44 C45 C46 118.9(3)
C44 C45 H45 120.6
C46 C45 H45 120.6
C45 C46 C41 122.3(3)
C45 C46 H46 118.8
C41 C46 H46 118.8
N41 C47 C42 115.1(2)
N41 C47 H47A 108.5
C42 C47 H47A 108.5
N41 C47 H47B 108.5
C42 C47 H47B 108.5
H47A C47 H47B 107.5
N41 C48 H48A 109.5
N41 C48 H48B 109.5
H48A C48 H48B 109.5
N41 C48 H48C 109.5
H48A C48 H48C 109.5
H48B C48 H48C 109.5
N41 C49 H49A 109.5
N41 C49 H49B 109.5
H49A C49 H49B 109.5
N41 C49 H49C 109.5
H49A C49 H49C 109.5
H49B C49 H49C 109.5
C52 C51 H51A 109.5
C52 C51 H51B 109.5
H51A C51 H51B 109.5
C52 C51 H51C 109.5
H51A C51 H51C 109.5
H51B C51 H51C 109.5
O53 C52 C51 108.0(3)
O53 C52 H52A 110.1
C51 C52 H52A 110.1
O53 C52 H52B 110.1
C51 C52 H52B 110.1
H52A C52 H52B 108.4
C52 O53 C54 114.5(3)
O53 C54 C55 112.8(3)
O53 C54 H54A 109.0
C55 C54 H54A 109.0
O53 C54 H54B 109.0
C55 C54 H54B 109.0
H54A C54 H54B 107.8
C54 C55 H55A 109.5
C54 C55 H55B 109.5
H55A C55 H55B 109.5
C54 C55 H55C 109.5
H55A C55 H55C 109.5
H55B C55 H55C 109.5

loop_
_geom_bond_atom_site_label_1
_geom_bond_atom_site_label_2
_geom_bond_distance
Zr1 C5 2.477(3)
Zr1 C4 2.484(3)
Zr1 C8 2.504(3)
Zr1 C7 2.508(3)
Zr1 C1 2.512(3)
Zr1 C10 2.516(3)
Zr1 C6 2.516(3)
Zr1 C2 2.517(3)
Zr1 C9 2.529(3)
Zr1 C3 2.532(3)
Zr1 Sn2 2.8230(4)
Zr1 Sn1 2.8614(4)
Sn1 C11 2.200(3)
Sn1 C21 2.210(3)
Sn2 C31 2.183(3)
Sn2 C41 2.215(3)
N11 C19 1.467(3)
N11 C18 1.475(3)
N11 C17 1.483(3)
N21 C29 1.454(4)
N21 C27 1.455(3)
N21 C28 1.464(3)
N31 C37 1.471(3)
N31 C39 1.481(3)
N31 C38 1.483(3)
N41 C48 1.451(3)
N41 C47 1.463(4)
N41 C49 1.471(4)
C1 C5 1.394(4)
C1 C2 1.410(4)
C1 H1 0.9300
C2 C3 1.402(4)
C2 H2 0.9300
C3 C4 1.406(4)
C3 H3 0.9300
C4 C5 1.401(4)
C4 H4 0.9300
C5 H5 0.9300
C6 C7 1.408(4)
C6 C10 1.412(4)
C6 H6 0.9300
C7 C8 1.405(4)
C7 H7 0.9300
C8 C9 1.392(4)
C8 H8 0.9300
C9 C10 1.419(4)
C9 H9 0.9300
C10 H10 0.9300
C11 C16 1.403(4)
C11 C12 1.406(4)
C12 C13 1.399(4)
C12 C17 1.510(4)
C13 C14 1.378(4)
C13 H13 0.9300
C14 C15 1.383(4)
C14 H14 0.9300
C15 C16 1.386(4)
C15 H15 0.9300
C16 H16 0.9300
C17 H17A 0.9700
C17 H17B 0.9700
C18 H18A 0.9600
C18 H18B 0.9600
C18 H18C 0.9600
C19 H19A 0.9600
C19 H19B 0.9600
C19 H19C 0.9600
C21 C22 1.407(3)
C21 C26 1.407(4)
C22 C23 1.401(4)
C22 C27 1.525(4)
C23 C24 1.384(4)
C23 H23 0.9300
C24 C25 1.386(4)
C24 H24 0.9300
C25 C26 1.392(4)
C25 H25 0.9300
C26 H26 0.9300
C27 H27A 0.9700
C27 H27B 0.9700
C28 H28A 0.9600
C28 H28B 0.9600
C28 H28C 0.9600
C29 H29A 0.9600
C29 H29B 0.9600
C29 H29C 0.9600
C31 C32 1.395(4)
C31 C36 1.398(4)
C32 C33 1.397(4)
C32 C37 1.513(4)
C33 C34 1.385(4)
C33 H33 0.9300
C34 C35 1.385(4)
C34 H34 0.9300
C35 C36 1.395(4)
C35 H35 0.9300
C36 H36 0.9300
C37 H37A 0.9700
C37 H37B 0.9700
C38 H38A 0.9600
C38 H38B 0.9600
C38 H38C 0.9600
C39 H39A 0.9600
C39 H39B 0.9600
C39 H39C 0.9600
C41 C42 1.401(4)
C41 C46 1.404(4)
C42 C43 1.408(4)
C42 C47 1.508(4)
C43 C44 1.376(4)
C43 H43 0.9300
C44 C45 1.380(4)
C44 H44 0.9300
C45 C46 1.397(4)
C45 H45 0.9300
C46 H46 0.9300
C47 H47A 0.9700
C47 H47B 0.9700
C48 H48A 0.9600
C48 H48B 0.9600
C48 H48C 0.9600
C49 H49A 0.9600
C49 H49B 0.9600
C49 H49C 0.9600
C51 C52 1.509(4)
C51 H51A 0.9600
C51 H51B 0.9600
C51 H51C 0.9600
C52 O53 1.399(4)
C52 H52A 0.9700
C52 H52B 0.9700
O53 C54 1.421(3)
C54 C55 1.506(4)
C54 H54A 0.9700
C54 H54B 0.9700
C55 H55A 0.9600
C55 H55B 0.9600
C55 H55C 0.9600
